data_1513358
loop_
_publ_author_name
'Zhou, Jian'
'Li, Chuang-Jun'
'Yang, Jing-Zhi'
'Ma, Jie'
'Li, Yan'
'Bao, Xiu-Qi'
'Chen, Xiao-Guang'
'Zhang, Dan'
'Zhang, Dong-Ming'

_publ_section_title
;
 Lupane Triterpenoids from the Stems of Euonymus carnosus.
;
_journal_issue 2
_journal_name_full 'Journal of natural products'
_journal_page_first 276
_journal_page_last 284
_journal_paper_doi 10.1021/np400851k
_journal_volume 77
_journal_year 2014
_chemical_absolute_configuration ad
_chemical_formula_moiety '2.5(C H Cl3), C30 H50 O3'
_chemical_formula_sum 'C32.5 H52.5 Cl7.5 O3'
_chemical_formula_weight 757.12
_chemical_name_systematic
;
 ? 
;
_space_group_crystal_system orthorhombic
_space_group_IT_number 19
_space_group_name_Hall 'P 2ac 2ab'
_space_group_name_H-M_alt 'P 21 21 21'
_symmetry_space_group_name_Hall 'P 2ac 2ab'
_symmetry_space_group_name_H-M 'P 21 21 21'
_atom_sites_solution_hydrogens geom
_atom_sites_solution_primary direct
_atom_sites_solution_secondary difmap
_audit_creation_date 2013-09-02
_audit_creation_method
;
  Olex2 1.1
  (compiled 2011.02.15 svn.r1672, GUI svn.r3494)
;
_cell_angle_alpha 90.00
_cell_angle_beta 90.00
_cell_angle_gamma 90.00
_cell_formula_units_Z 8
_cell_length_a 10.7324(5)
_cell_length_b 23.7833(14)
_cell_length_c 28.8248(12)
_cell_measurement_reflns_used 4497
_cell_measurement_temperature 98.9
_cell_measurement_theta_max 71.7032
_cell_measurement_theta_min 3.0639
_cell_volume 7357.6(6)
_computing_cell_refinement
;
CrysAlisPro, Agilent Technologies,
Version 1.171.35.11 (release 16-05-2011 CrysAlis171 .NET)
(compiled May 16 2011,17:55:39)
;
_computing_data_collection
;
CrysAlisPro, Agilent Technologies,
Version 1.171.35.11 (release 16-05-2011 CrysAlis171 .NET)
(compiled May 16 2011,17:55:39)
;
_computing_data_reduction
;
CrysAlisPro, Agilent Technologies,
Version 1.171.35.11 (release 16-05-2011 CrysAlis171 .NET)
(compiled May 16 2011,17:55:39)
;
_computing_molecular_graphics
;
O. V. Dolomanov, L. J. Bourhis, R. J. Gildea, J. A. K. Howard and H. Puschmann,
OLEX2: a complete structure solution, refinement and analysis program.
J. Appl. Cryst. (2009). 42, 339-341.
;
_computing_publication_material
;
O. V. Dolomanov, L. J. Bourhis, R. J. Gildea, J. A. K. Howard and H. Puschmann,
OLEX2: a complete structure solution, refinement and analysis program.
J. Appl. Cryst. (2009). 42, 339-341.
;
_computing_structure_refinement 'SHELXL-97 (Sheldrick, 1997)'
_computing_structure_solution 'A short history of SHELX (Sheldrick, 2007)/Bruker'
_diffrn_ambient_temperature 98.9
_diffrn_detector_area_resol_mean 16.0971
_diffrn_measured_fraction_theta_full 0.973
_diffrn_measured_fraction_theta_max 0.974
_diffrn_measurement_details
;
  1 omega  -29.00    4.00   1.0000    2.0000
omega____ theta____ kappa____ phi______ frames
    -        0.0000  -80.0000  -14.0000 33

  2 omega  -16.00   23.00   1.0000    2.0000
omega____ theta____ kappa____ phi______ frames
    -        0.0000   53.0000  -15.0000 39

  3 omega   33.00   60.00   1.0000    2.0000
omega____ theta____ kappa____ phi______ frames
    -        0.0000   53.0000  -15.0000 27

  4 omega -111.00  -52.00   1.0000    4.0000
omega____ theta____ kappa____ phi______ frames
    -      -42.5000  -37.0000  -60.0000 59

  5 omega  -29.00   -4.00   1.0000    4.0000
omega____ theta____ kappa____ phi______ frames
    -      -42.5000   37.0000  120.0000 25

  6 omega -107.00  -19.00   1.0000    4.0000
omega____ theta____ kappa____ phi______ frames
    -      -42.5000  -45.0000 -150.0000 88

  7 omega  -32.00   30.00   1.0000    4.0000
omega____ theta____ kappa____ phi______ frames
    -      -42.5000   37.0000   30.0000 62

  8 omega   -4.00   85.00   1.0000    4.0000
omega____ theta____ kappa____ phi______ frames
    -       56.0000  -77.0000  150.0000 89

  9 omega   94.00  164.00   1.0000   10.0000
omega____ theta____ kappa____ phi______ frames
    -      112.0000   45.0000 -120.0000 70

 10 omega   57.00   87.00   1.0000   10.0000
omega____ theta____ kappa____ phi______ frames
    -      112.0000  -45.0000  150.0000 30

 11 omega   65.00   97.00   1.0000   10.0000
omega____ theta____ kappa____ phi______ frames
    -      112.0000  -45.0000  -60.0000 32

 12 omega   65.00   98.00   1.0000   10.0000
omega____ theta____ kappa____ phi______ frames
    -      112.0000  -45.0000 -150.0000 33

 13 omega   93.00  177.00   1.0000   10.0000
omega____ theta____ kappa____ phi______ frames
    -      112.0000   45.0000   60.0000 84
;
_diffrn_measurement_device_type 'Xcalibur, Eos, Gemini'
_diffrn_measurement_method '\w scans'
_diffrn_orient_matrix_UB_11 0.0832622000
_diffrn_orient_matrix_UB_12 0.0526679000
_diffrn_orient_matrix_UB_13 -0.0016347000
_diffrn_orient_matrix_UB_21 -0.0909197000
_diffrn_orient_matrix_UB_22 0.0276827000
_diffrn_orient_matrix_UB_23 -0.0344687000
_diffrn_orient_matrix_UB_31 -0.0737136000
_diffrn_orient_matrix_UB_32 0.0255087000
_diffrn_orient_matrix_UB_33 0.0408377000
_diffrn_radiation_monochromator graphite
_diffrn_radiation_type 'Cu K\a'
_diffrn_radiation_wavelength 1.5418
_diffrn_reflns_av_R_equivalents 0.0606
_diffrn_reflns_av_unetI/netI 0.0699
_diffrn_reflns_limit_h_max 12
_diffrn_reflns_limit_h_min -12
_diffrn_reflns_limit_k_max 29
_diffrn_reflns_limit_k_min -29
_diffrn_reflns_limit_l_max 34
_diffrn_reflns_limit_l_min -35
_diffrn_reflns_number 37856
_diffrn_reflns_theta_full 72.94
_diffrn_reflns_theta_max 72.94
_diffrn_reflns_theta_min 3.07
_diffrn_source 'Enhance (Cu) X-ray Source'
_exptl_absorpt_coefficient_mu 5.509
_exptl_absorpt_correction_T_max 1.00000
_exptl_absorpt_correction_T_min 0.55035
_exptl_absorpt_correction_type multi-scan
_exptl_absorpt_process_details
;
CrysAlisPro, Agilent Technologies,
Version 1.171.35.11 (release 16-05-2011 CrysAlis171 .NET)
(compiled May 16 2011,17:55:39)
Empirical absorption correction using spherical harmonics,
 implemented in SCALE3 ABSPACK scaling algorithm.
;
_exptl_crystal_density_diffrn 1.367
_exptl_crystal_density_method 'not measured'
_exptl_crystal_F_000 3192
_exptl_crystal_size_max 0.40
_exptl_crystal_size_mid 0.10
_exptl_crystal_size_min 0.08
_refine_diff_density_max 0.599
_refine_diff_density_min -0.723
_refine_diff_density_rms 0.072
_refine_ls_abs_structure_details 'Flack H D (1983), Acta Cryst. A39, 876-881'
_refine_ls_abs_structure_Flack -0.008(14)
_refine_ls_extinction_method none
_refine_ls_goodness_of_fit_ref 1.021
_refine_ls_hydrogen_treatment mixed
_refine_ls_matrix_type full
_refine_ls_number_parameters 816
_refine_ls_number_reflns 14223
_refine_ls_number_restraints 3
_refine_ls_restrained_S_all 1.021
_refine_ls_R_factor_all 0.0796
_refine_ls_R_factor_gt 0.0636
_refine_ls_shift/su_max 0.001
_refine_ls_shift/su_mean 0.000
_refine_ls_structure_factor_coef Fsqd
_refine_ls_weighting_details 'calc w=1/[\s^2^(Fo^2^)+(0.0661P)^2^+8.7921P] where P=(Fo^2^+2Fc^2^)/3'
_refine_ls_weighting_scheme calc
_refine_ls_wR_factor_gt 0.1512
_refine_ls_wR_factor_ref 0.1659
_reflns_number_gt 11722
_reflns_number_total 14223
_reflns_threshold_expression >2sigma(I)
_cod_data_source_file np400851k_si_002.cif
_cod_data_source_block exp_1486
_cod_original_formula_sum 'C32.50 H52.50 Cl7.50 O3'
_cod_database_code 1513358
_reflns_odcompleteness_completeness 85.19
_reflns_odcompleteness_iscentric 1
_reflns_odcompleteness_theta 66.97

loop_
_space_group_symop_id
_space_group_symop_operation_xyz
1 'x, y, z'
2 '-x+1/2, -y, z+1/2'
3 'x+1/2, -y+1/2, -z'
4 '-x, y+1/2, -z+1/2'

loop_
_atom_site_label
_atom_site_type_symbol
_atom_site_fract_x
_atom_site_fract_y
_atom_site_fract_z
_atom_site_U_iso_or_equiv
_atom_site_adp_type
_atom_site_occupancy
_atom_site_symmetry_multiplicity
_atom_site_calc_flag
_atom_site_refinement_flags
_atom_site_disorder_assembly
_atom_site_disorder_group
Cl7 Cl -0.72942(16) -1.14825(8) -0.23017(6) 0.0655(4) Uani 1 1 d . . .
Cl9 Cl -0.64330(17) -1.10368(7) -0.14302(6) 0.0649(4) Uani 1 1 d . . .
Cl8 Cl -0.58723(17) -1.21864(8) -0.16853(8) 0.0733(5) Uani 1 1 d . . .
Cl5 Cl -0.6600(2) -1.30063(9) -0.40314(9) 0.0891(7) Uani 1 1 d . . .
Cl4 Cl -0.87569(17) -1.23240(10) -0.41009(9) 0.0940(8) Uani 1 1 d . . .
Cl6 Cl -0.7388(4) -1.23802(10) -0.32451(7) 0.1262(13) Uani 1 1 d . . .
O4 O -1.2207(3) -1.03602(12) -0.44579(9) 0.0258(6) Uani 1 1 d . . .
H4 H -1.1757 -1.0390 -0.4695 0.039 Uiso 1 1 calc R . .
C34 C -1.2747(4) -1.13567(17) -0.43007(13) 0.0211(8) Uani 1 1 d . . .
C42 C -1.3441(4) -1.05475(17) -0.21630(13) 0.0230(8) Uani 1 1 d . . .
H42A H -1.4130 -1.0439 -0.1953 0.028 Uiso 1 1 calc R . .
H42B H -1.2888 -1.0217 -0.2200 0.028 Uiso 1 1 calc R . .
O6 O -1.5328(3) -1.01130(14) -0.07491(10) 0.0290(7) Uani 1 1 d . . .
H6 H -1.5780 -1.0029 -0.0522 0.043 Uiso 1 1 calc R . .
C44 C -1.1674(4) -1.12516(17) -0.22839(13) 0.0206(8) Uani 1 1 d . . .
C57 C -1.0746(4) -1.07791(17) -0.24066(13) 0.0217(8) Uani 1 1 d . . .
H57A H -1.0291 -1.0666 -0.2127 0.033 Uiso 1 1 calc R . .
H57B H -1.1203 -1.0455 -0.2530 0.033 Uiso 1 1 calc R . .
H57C H -1.0156 -1.0916 -0.2640 0.033 Uiso 1 1 calc R . .
C39 C -1.3048(4) -1.09774(16) -0.29725(12) 0.0191(8) Uani 1 1 d . . .
H39 H -1.2386 -1.0687 -0.3021 0.023 Uiso 1 1 calc R . .
C32 C -1.4267(4) -1.05374(19) -0.41977(14) 0.0251(9) Uani 1 1 d . . .
H32A H -1.5015 -1.0773 -0.4250 0.030 Uiso 1 1 calc R . .
H32B H -1.4456 -1.0153 -0.4309 0.030 Uiso 1 1 calc R . .
C43 C -1.2696(4) -1.10312(16) -0.19388(13) 0.0214(8) Uani 1 1 d . . .
H43 H -1.3292 -1.1348 -0.1885 0.026 Uiso 1 1 calc R . .
C36 C -1.1984(4) -1.18604(17) -0.35567(13) 0.0208(8) Uani 1 1 d . . .
H36A H -1.1330 -1.2016 -0.3762 0.025 Uiso 1 1 calc R . .
H36B H -1.2654 -1.2145 -0.3528 0.025 Uiso 1 1 calc R . .
O5 O -1.3886(3) -0.96610(15) -0.03364(10) 0.0346(7) Uani 1 1 d . . .
C37 C -1.1427(4) -1.17423(17) -0.30759(14) 0.0223(8) Uani 1 1 d . . .
H37A H -1.1112 -1.2099 -0.2943 0.027 Uiso 1 1 calc R . .
H37B H -1.0710 -1.1484 -0.3111 0.027 Uiso 1 1 calc R . .
C38 C -1.2367(4) -1.14817(16) -0.27369(13) 0.0189(7) Uani 1 1 d . . .
C52 C -1.1066(4) -1.1147(2) -0.07784(14) 0.0297(9) Uani 1 1 d . . .
H52A H -1.0342 -1.0893 -0.0816 0.036 Uiso 1 1 calc R . .
H52B H -1.0849 -1.1447 -0.0555 0.036 Uiso 1 1 calc R . .
C35 C -1.2516(4) -1.13239(17) -0.37718(13) 0.0204(8) Uani 1 1 d . . .
H35 H -1.1834 -1.1040 -0.3737 0.024 Uiso 1 1 calc R . .
C50 C -1.3328(4) -1.00350(18) -0.10902(15) 0.0262(9) Uani 1 1 d . . .
H50 H -1.3806 -0.9972 -0.1383 0.031 Uiso 1 1 calc R . .
C51 C -1.2220(5) -1.0821(2) -0.06175(14) 0.0326(10) Uani 1 1 d . . .
H51A H -1.1970 -1.0476 -0.0448 0.039 Uiso 1 1 calc R . .
H51B H -1.2736 -1.1056 -0.0409 0.039 Uiso 1 1 calc R . .
C49 C -1.2966(4) -1.06649(19) -0.10689(13) 0.0260(9) Uani 1 1 d . . .
H49 H -1.3752 -1.0891 -0.1071 0.031 Uiso 1 1 calc R . .
C54 C -1.3705(4) -1.18027(18) -0.44516(14) 0.0257(9) Uani 1 1 d . . .
H54A H -1.4543 -1.1679 -0.4363 0.039 Uiso 1 1 calc R . .
H54B H -1.3516 -1.2161 -0.4299 0.039 Uiso 1 1 calc R . .
H54C H -1.3666 -1.1852 -0.4789 0.039 Uiso 1 1 calc R . .
C41 C -1.3982(4) -1.07048(18) -0.26376(13) 0.0246(9) Uani 1 1 d . . .
H41A H -1.4320 -1.0361 -0.2785 0.030 Uiso 1 1 calc R . .
H41B H -1.4686 -1.0968 -0.2590 0.030 Uiso 1 1 calc R . .
C62 C -0.7875(5) -1.2749(2) -0.37326(19) 0.0434(12) Uani 1 1 d . . .
H62 H -0.8401 -1.3073 -0.3630 0.052 Uiso 1 1 calc R . .
C58 C -1.2343(5) -1.18989(18) -0.11562(14) 0.0298(9) Uani 1 1 d . . .
H58A H -1.3030 -1.1779 -0.0955 0.045 Uiso 1 1 calc R . .
H58B H -1.1880 -1.2203 -0.1005 0.045 Uiso 1 1 calc R . .
H58C H -1.2677 -1.2033 -0.1453 0.045 Uiso 1 1 calc R . .
C46 C -1.0392(4) -1.15783(18) -0.15651(14) 0.0261(9) Uani 1 1 d . . .
H46A H -0.9772 -1.1271 -0.1586 0.031 Uiso 1 1 calc R . .
H46B H -0.9973 -1.1912 -0.1432 0.031 Uiso 1 1 calc R . .
C47 C -1.1460(4) -1.13963(18) -0.12442(14) 0.0255(9) Uani 1 1 d . . .
C56 C -1.3315(4) -1.19500(17) -0.25972(13) 0.0224(8) Uani 1 1 d . . .
H56A H -1.4081 -1.1776 -0.2480 0.034 Uiso 1 1 calc R . .
H56B H -1.2950 -1.2187 -0.2355 0.034 Uiso 1 1 calc R . .
H56C H -1.3511 -1.2181 -0.2869 0.034 Uiso 1 1 calc R . .
C33 C -1.3193(4) -1.07741(18) -0.44759(13) 0.0234(8) Uani 1 1 d . . .
H33 H -1.3467 -1.0814 -0.4806 0.028 Uiso 1 1 calc R . .
C48 C -1.2114(4) -1.08840(17) -0.14692(13) 0.0219(8) Uani 1 1 d . . .
H48 H -1.1463 -1.0591 -0.1526 0.026 Uiso 1 1 calc R . .
C63 C -0.6961(5) -1.1638(2) -0.1720(2) 0.0466(14) Uani 1 1 d . . .
H63 H -0.7748 -1.1766 -0.1568 0.056 Uiso 1 1 calc R . .
C53 C -1.1521(4) -1.15006(18) -0.45524(14) 0.0252(9) Uani 1 1 d . . .
H53A H -1.1331 -1.1900 -0.4509 0.038 Uiso 1 1 calc R . .
H53B H -1.0843 -1.1273 -0.4424 0.038 Uiso 1 1 calc R . .
H53C H -1.1611 -1.1421 -0.4884 0.038 Uiso 1 1 calc R . .
C45 C -1.0867(4) -1.17203(18) -0.20526(13) 0.0224(8) Uani 1 1 d . . .
H45A H -1.1369 -1.2069 -0.2035 0.027 Uiso 1 1 calc R . .
H45B H -1.0141 -1.1798 -0.2254 0.027 Uiso 1 1 calc R . .
C59 C -1.4195(4) -0.99122(18) -0.06833(13) 0.0240(9) Uani 1 1 d . . .
C40 C -1.3603(4) -1.10884(17) -0.34689(13) 0.0223(8) Uani 1 1 d . . .
C60 C -1.2226(5) -0.9632(2) -0.10880(17) 0.0357(10) Uani 1 1 d . . .
H60A H -1.1705 -0.9702 -0.1361 0.054 Uiso 1 1 calc R . .
H60B H -1.1733 -0.9691 -0.0806 0.054 Uiso 1 1 calc R . .
H60C H -1.2531 -0.9244 -0.1095 0.054 Uiso 1 1 calc R . .
C31 C -1.3991(4) -1.05152(18) -0.36763(13) 0.0236(8) Uani 1 1 d . . .
H31A H -1.4743 -1.0379 -0.3512 0.028 Uiso 1 1 calc R . .
H31B H -1.3315 -1.0240 -0.3621 0.028 Uiso 1 1 calc R . .
Cl1 Cl -0.83515(16) -1.42160(7) -0.19263(5) 0.0582(4) Uani 1 1 d . . .
Cl3 Cl -0.77456(13) -1.38476(6) -0.28498(5) 0.0471(3) Uani 1 1 d . . .
Cl2 Cl -0.89977(14) -1.30836(6) -0.22169(5) 0.0505(3) Uani 1 1 d . . .
C61 C -0.7909(5) -1.3633(2) -0.22682(17) 0.0405(12) Uani 1 1 d . . .
H61 H -0.7083 -1.3494 -0.2156 0.049 Uiso 1 1 calc R . .
Cl10 Cl -0.7736(2) -1.11126(8) -0.01670(6) 0.0579(5) Uani 0.857(4) 1 d P A 1
Cl11 Cl -0.8844(2) -1.21243(8) 0.02000(7) 0.0694(6) Uani 0.857(4) 1 d P A 1
Cl12 Cl -0.6633(3) -1.21839(13) -0.03706(17) 0.1349(16) Uani 0.857(4) 1 d P A 1
C64 C -0.7428(10) -1.1792(3) 0.0033(4) 0.069(2) Uani 0.857(4) 1 d P A 1
H64 H -0.6891 -1.1760 0.0316 0.082 Uiso 0.857(4) 1 calc PR A 1
Cl16 Cl -0.45870(18) -1.09609(8) 0.03445(8) 0.0774(6) Uani 1 1 d . . .
Cl18 Cl -0.2164(2) -1.12657(10) 0.07047(8) 0.0838(6) Uani 1 1 d . . .
Cl17 Cl -0.4344(3) -1.19418(10) 0.09235(8) 0.0923(7) Uani 1 1 d . . .
C67 C -0.3497(15) -1.1552(6) 0.0538(5) 0.056(2) Uani 0.433(11) 1 d P B 1
H67 H -0.3322 -1.1794 0.0262 0.068 Uiso 0.433(11) 1 calc PR B 1
C11 C -0.8861(4) -0.95653(18) -0.19017(13) 0.0239(8) Uani 1 1 d . . .
H11A H -0.9125 -0.9916 -0.1745 0.029 Uiso 1 1 calc R . .
H11B H -0.9604 -0.9321 -0.1930 0.029 Uiso 1 1 calc R . .
C8 C -0.7286(4) -0.87648(16) -0.18639(13) 0.0191(7) Uani 1 1 d . . .
O1 O -0.6831(3) -0.97636(14) -0.00833(10) 0.0282(7) Uani 1 1 d . . .
H1 H -0.6307 -0.9673 0.0120 0.042 Uiso 1 1 calc R . .
O3 O -1.0665(3) -1.00793(13) -0.37813(10) 0.0293(7) Uani 1 1 d . . .
H3 H -1.1179 -1.0239 -0.3957 0.044 Uiso 1 1 calc R . .
C13 C -0.7698(4) -0.92350(16) -0.26386(13) 0.0205(8) Uani 1 1 d . . .
H13 H -0.8305 -0.8920 -0.2683 0.025 Uiso 1 1 calc R . .
C3 C -0.7854(4) -0.9365(2) -0.00788(14) 0.0272(9) Uani 1 1 d . . .
H3A H -0.8109 -0.9302 0.0251 0.033 Uiso 1 1 calc R . .
C4 C -0.7463(4) -0.87903(18) -0.02896(14) 0.0246(8) Uani 1 1 d . . .
C18 C -0.7205(4) -0.93906(16) -0.31160(13) 0.0209(8) Uani 1 1 d . . .
H18 H -0.6580 -0.9698 -0.3073 0.025 Uiso 1 1 calc R . .
C19 C -0.8131(4) -0.95841(18) -0.34998(13) 0.0241(9) Uani 1 1 d . . .
H19 H -0.8855 -0.9319 -0.3499 0.029 Uiso 1 1 calc R . .
C25 C -0.9571(4) -0.87607(18) -0.10999(14) 0.0240(8) Uani 1 1 d . . .
H25A H -1.0087 -0.8861 -0.1368 0.036 Uiso 1 1 calc R . .
H25B H -0.9333 -0.8364 -0.1121 0.036 Uiso 1 1 calc R . .
H25C H -1.0044 -0.8823 -0.0814 0.036 Uiso 1 1 calc R . .
C28 C -0.7379(4) -0.83803(17) -0.34393(14) 0.0269(9) Uani 1 1 d . . .
H28A H -0.7699 -0.8243 -0.3142 0.040 Uiso 1 1 calc R . .
H28B H -0.8078 -0.8491 -0.3638 0.040 Uiso 1 1 calc R . .
H28C H -0.6901 -0.8082 -0.3591 0.040 Uiso 1 1 calc R . .
C14 C -0.6633(4) -0.90091(16) -0.23118(13) 0.0199(8) Uani 1 1 d . . .
C6 C -0.6801(4) -0.83343(17) -0.10655(14) 0.0213(8) Uani 1 1 d . . .
H6A H -0.7485 -0.8057 -0.1090 0.026 Uiso 1 1 calc R . .
H6B H -0.6125 -0.8164 -0.0879 0.026 Uiso 1 1 calc R . .
C7 C -0.6314(4) -0.84731(17) -0.15479(13) 0.0210(8) Uani 1 1 d . . .
H7A H -0.5578 -0.8721 -0.1517 0.025 Uiso 1 1 calc R . .
H7B H -0.6037 -0.8121 -0.1699 0.025 Uiso 1 1 calc R . .
O2 O -0.9251(3) -1.04872(17) -0.42309(11) 0.0407(9) Uani 1 1 d . . .
C12 C -0.8399(4) -0.97124(17) -0.23897(14) 0.0234(8) Uani 1 1 d . . .
H12A H -0.9124 -0.9823 -0.2582 0.028 Uiso 1 1 calc R . .
H12B H -0.7840 -1.0043 -0.2368 0.028 Uiso 1 1 calc R . .
C2 C -0.8934(4) -0.9634(2) -0.03324(14) 0.0289(9) Uani 1 1 d . . .
H2A H -0.9690 -0.9403 -0.0284 0.035 Uiso 1 1 calc R . .
H2B H -0.9094 -1.0010 -0.0198 0.035 Uiso 1 1 calc R . .
C22 C -0.6198(4) -0.91510(19) -0.38246(14) 0.0272(9) Uani 1 1 d . . .
H22A H -0.5468 -0.9403 -0.3798 0.033 Uiso 1 1 calc R . .
H22B H -0.6016 -0.8856 -0.4057 0.033 Uiso 1 1 calc R . .
C23 C -0.6210(4) -0.8610(2) -0.00733(13) 0.0283(9) Uani 1 1 d . . .
H23A H -0.5536 -0.8838 -0.0205 0.043 Uiso 1 1 calc R . .
H23B H -0.6240 -0.8665 0.0263 0.043 Uiso 1 1 calc R . .
H23C H -0.6057 -0.8212 -0.0141 0.043 Uiso 1 1 calc R . .
C27 C -0.5705(4) -0.94899(17) -0.21932(14) 0.0217(8) Uani 1 1 d . . .
H27A H -0.6170 -0.9825 -0.2097 0.033 Uiso 1 1 calc R . .
H27B H -0.5156 -0.9369 -0.1940 0.033 Uiso 1 1 calc R . .
H27C H -0.5203 -0.9579 -0.2468 0.033 Uiso 1 1 calc R . .
C9 C -0.7892(4) -0.92648(17) -0.15914(13) 0.0208(8) Uani 1 1 d . . .
H9 H -0.7206 -0.9544 -0.1545 0.025 Uiso 1 1 calc R . .
C20 C -0.8649(4) -1.01918(18) -0.34597(14) 0.0249(9) Uani 1 1 d . . .
H20 H -0.9141 -1.0219 -0.3166 0.030 Uiso 1 1 calc R . .
C30 C -0.7663(5) -1.06599(19) -0.34574(17) 0.0344(10) Uani 1 1 d . . .
H30A H -0.7118 -1.0614 -0.3187 0.052 Uiso 1 1 calc R . .
H30B H -0.7166 -1.0638 -0.3742 0.052 Uiso 1 1 calc R . .
H30C H -0.8078 -1.1027 -0.3441 0.052 Uiso 1 1 calc R . .
C16 C -0.5423(4) -0.87173(18) -0.30560(14) 0.0230(8) Uani 1 1 d . . .
H16A H -0.4993 -0.8395 -0.3203 0.028 Uiso 1 1 calc R . .
H16B H -0.4825 -0.9033 -0.3036 0.028 Uiso 1 1 calc R . .
C21 C -0.7376(4) -0.9483(2) -0.39556(13) 0.0279(9) Uani 1 1 d . . .
H21A H -0.7145 -0.9847 -0.4099 0.034 Uiso 1 1 calc R . .
H21B H -0.7882 -0.9267 -0.4181 0.034 Uiso 1 1 calc R . .
C10 C -0.8386(4) -0.91302(17) -0.10955(14) 0.0218(8) Uani 1 1 d . . .
C5 C -0.7282(4) -0.88666(17) -0.08210(13) 0.0211(8) Uani 1 1 d . . .
H5 H -0.6588 -0.9145 -0.0851 0.025 Uiso 1 1 calc R . .
C24 C -0.8430(4) -0.8345(2) -0.01474(15) 0.0304(10) Uani 1 1 d . . .
H24A H -0.8350 -0.8267 0.0185 0.046 Uiso 1 1 calc R . .
H24B H -0.9270 -0.8487 -0.0213 0.046 Uiso 1 1 calc R . .
H24C H -0.8286 -0.7999 -0.0324 0.046 Uiso 1 1 calc R . .
C15 C -0.5846(4) -0.85507(17) -0.25623(13) 0.0222(8) Uani 1 1 d . . .
H15A H -0.6344 -0.8201 -0.2582 0.027 Uiso 1 1 calc R . .
H15B H -0.5099 -0.8469 -0.2373 0.027 Uiso 1 1 calc R . .
C17 C -0.6530(4) -0.88913(17) -0.33553(13) 0.0220(8) Uani 1 1 d . . .
C26 C -0.8261(4) -0.83169(17) -0.19947(13) 0.0213(8) Uani 1 1 d . . .
H26A H -0.9048 -0.8502 -0.2075 0.032 Uiso 1 1 calc R . .
H26B H -0.7961 -0.8100 -0.2261 0.032 Uiso 1 1 calc R . .
H26C H -0.8394 -0.8064 -0.1731 0.032 Uiso 1 1 calc R . .
C1 C -0.8700(4) -0.96961(17) -0.08528(13) 0.0232(8) Uani 1 1 d . . .
H1A H -0.9451 -0.9860 -0.1000 0.028 Uiso 1 1 calc R . .
H1B H -0.8002 -0.9962 -0.0901 0.028 Uiso 1 1 calc R . .
C29 C -0.9536(4) -1.02735(18) -0.38659(14) 0.0236(8) Uani 1 1 d . . .
C55 C -1.4760(4) -1.14737(19) -0.34557(14) 0.0243(8) Uani 1 1 d . . .
H55A H -1.5226 -1.1406 -0.3169 0.036 Uiso 1 1 calc R . .
H55B H -1.4495 -1.1868 -0.3467 0.036 Uiso 1 1 calc R . .
H55C H -1.5294 -1.1392 -0.3723 0.036 Uiso 1 1 calc R . .
C66 C -0.3862(11) -1.1228(5) 0.0778(4) 0.056(2) Uani 0.567(11) 1 d P B 2
H66 H -0.4033 -1.0985 0.1054 0.068 Uiso 0.567(11) 1 calc PR B 2
C65 C -0.674(3) -1.147(3) -0.0145(14) 0.103(4) Uani 0.143(4) 1 d PD A 2
H65 H -0.6479 -1.1109 0.0005 0.123 Uiso 0.143(4) 1 calc PR A 2
Cl13 Cl -0.8070(19) -1.1382(8) -0.0488(6) 0.103(4) Uani 0.143(4) 1 d PD A 2
Cl14 Cl -0.720(2) -1.1975(9) 0.0269(6) 0.103(4) Uani 0.143(4) 1 d PD A 2
Cl15 Cl -0.558(2) -1.1742(8) -0.0507(6) 0.103(4) Uani 0.143(4) 1 d PD A 2

loop_
_atom_site_aniso_label
_atom_site_aniso_U_11
_atom_site_aniso_U_22
_atom_site_aniso_U_33
_atom_site_aniso_U_23
_atom_site_aniso_U_13
_atom_site_aniso_U_12
Cl7 0.0458(8) 0.0870(12) 0.0637(9) -0.0099(8) 0.0012(7) -0.0077(8)
Cl9 0.0653(10) 0.0580(9) 0.0713(10) -0.0160(8) 0.0068(8) -0.0088(8)
Cl8 0.0536(10) 0.0591(9) 0.1070(14) 0.0066(9) 0.0261(9) 0.0146(8)
Cl5 0.0611(11) 0.0774(12) 0.1289(19) 0.0194(12) 0.0287(12) 0.0270(10)
Cl4 0.0451(9) 0.0943(14) 0.1426(19) 0.0748(14) 0.0045(11) 0.0150(9)
Cl6 0.234(4) 0.0849(14) 0.0602(11) -0.0011(10) -0.0030(16) -0.092(2)
O4 0.0291(16) 0.0309(15) 0.0173(13) -0.0011(11) -0.0006(12) -0.0023(13)
C34 0.0199(19) 0.028(2) 0.0158(18) 0.0006(14) -0.0005(15) 0.0004(17)
C42 0.025(2) 0.028(2) 0.0162(18) -0.0035(15) -0.0024(15) 0.0059(17)
O6 0.0228(16) 0.0429(18) 0.0213(15) -0.0054(13) 0.0036(12) 0.0004(14)
C44 0.0174(19) 0.0248(19) 0.0197(18) -0.0011(15) -0.0002(15) 0.0020(16)
C57 0.019(2) 0.026(2) 0.0200(18) -0.0033(16) -0.0038(15) -0.0031(16)
C39 0.020(2) 0.0229(18) 0.0142(17) -0.0007(14) -0.0011(14) 0.0010(15)
C32 0.023(2) 0.033(2) 0.0197(19) 0.0006(16) -0.0044(15) 0.0017(18)
C43 0.023(2) 0.0230(18) 0.0178(17) 0.0001(15) 0.0018(15) -0.0003(16)
C36 0.019(2) 0.0239(19) 0.0193(18) 0.0003(15) 0.0009(15) 0.0039(15)
O5 0.0345(18) 0.0478(19) 0.0216(15) -0.0121(14) -0.0027(13) 0.0054(15)
C37 0.019(2) 0.0204(18) 0.028(2) -0.0006(15) 0.0003(16) 0.0013(16)
C38 0.0200(19) 0.0193(17) 0.0173(17) 0.0007(14) 0.0001(15) 0.0027(15)
C52 0.032(2) 0.038(2) 0.0196(19) 0.0001(17) -0.0047(17) 0.004(2)
C35 0.021(2) 0.0237(18) 0.0168(18) 0.0008(14) -0.0016(14) -0.0028(16)
C50 0.028(2) 0.029(2) 0.0217(19) -0.0033(16) 0.0054(17) 0.0011(18)
C51 0.038(3) 0.041(2) 0.019(2) -0.0003(18) -0.0047(18) 0.006(2)
C49 0.029(2) 0.034(2) 0.0145(18) 0.0000(16) 0.0036(16) 0.0005(18)
C54 0.026(2) 0.030(2) 0.0211(19) -0.0043(16) -0.0035(16) -0.0017(18)
C41 0.031(2) 0.028(2) 0.0147(18) -0.0029(15) 0.0006(16) 0.0082(18)
C62 0.043(3) 0.041(3) 0.046(3) 0.013(2) -0.002(2) -0.006(2)
C58 0.037(3) 0.030(2) 0.022(2) 0.0045(17) 0.0049(18) 0.005(2)
C46 0.027(2) 0.029(2) 0.022(2) 0.0012(16) -0.0046(17) 0.0051(18)
C47 0.027(2) 0.030(2) 0.0188(19) -0.0005(16) -0.0007(16) 0.0024(18)
C56 0.026(2) 0.0238(19) 0.0179(18) -0.0043(15) 0.0023(15) -0.0020(17)
C33 0.023(2) 0.032(2) 0.0151(18) -0.0019(15) -0.0035(15) 0.0009(17)
C48 0.023(2) 0.0224(19) 0.0203(19) -0.0010(15) 0.0030(16) -0.0002(16)
C63 0.026(3) 0.044(3) 0.069(4) -0.008(3) 0.016(2) -0.001(2)
C53 0.027(2) 0.030(2) 0.0181(19) -0.0016(16) 0.0016(16) 0.0045(18)
C45 0.024(2) 0.027(2) 0.0159(18) 0.0002(15) -0.0006(15) 0.0017(17)
C59 0.026(2) 0.030(2) 0.0161(19) -0.0003(16) 0.0013(16) 0.0033(17)
C40 0.020(2) 0.028(2) 0.0194(18) -0.0027(16) 0.0005(15) 0.0027(17)
C60 0.031(2) 0.038(2) 0.039(2) -0.010(2) 0.009(2) -0.005(2)
C31 0.025(2) 0.031(2) 0.0149(18) 0.0003(15) -0.0022(15) 0.0026(17)
Cl1 0.0680(10) 0.0588(8) 0.0478(8) 0.0205(6) -0.0059(7) -0.0166(8)
Cl3 0.0438(7) 0.0554(7) 0.0420(6) 0.0087(6) 0.0014(5) 0.0052(6)
Cl2 0.0438(7) 0.0588(8) 0.0489(7) -0.0020(6) -0.0060(6) 0.0039(6)
C61 0.028(3) 0.061(3) 0.033(2) 0.013(2) -0.0044(19) -0.006(2)
Cl10 0.0720(12) 0.0520(9) 0.0498(10) 0.0055(7) -0.0085(8) 0.0039(9)
Cl11 0.0898(16) 0.0563(11) 0.0622(12) 0.0027(9) -0.0092(10) -0.0163(11)
Cl12 0.089(2) 0.0771(17) 0.238(5) -0.062(2) 0.038(3) 0.0036(16)
C64 0.083(6) 0.043(4) 0.081(6) 0.002(4) -0.029(5) 0.007(4)
Cl16 0.0631(11) 0.0711(11) 0.0981(14) -0.0108(10) 0.0320(10) -0.0019(9)
Cl18 0.0704(12) 0.0936(14) 0.0873(13) -0.0038(11) 0.0006(10) -0.0198(11)
Cl17 0.1133(18) 0.0890(14) 0.0745(12) 0.0015(11) 0.0386(12) -0.0322(13)
C67 0.061(6) 0.053(5) 0.055(5) -0.014(4) 0.017(4) -0.014(4)
C11 0.025(2) 0.028(2) 0.0188(19) -0.0042(15) 0.0032(16) -0.0083(17)
C8 0.0166(18) 0.0224(18) 0.0183(18) -0.0026(14) -0.0008(15) 0.0025(16)
O1 0.0261(16) 0.0429(18) 0.0157(13) 0.0006(12) 0.0024(11) 0.0050(14)
O3 0.0299(17) 0.0325(16) 0.0255(15) -0.0070(12) -0.0063(12) 0.0010(13)
C13 0.0200(19) 0.0203(18) 0.0211(18) -0.0007(15) -0.0017(15) -0.0024(16)
C3 0.023(2) 0.043(2) 0.0160(18) 0.0030(17) 0.0043(16) 0.0077(19)
C4 0.022(2) 0.032(2) 0.0202(19) -0.0036(16) 0.0009(15) 0.0026(17)
C18 0.0197(19) 0.0204(18) 0.0227(19) -0.0015(15) 0.0013(16) -0.0006(16)
C19 0.025(2) 0.030(2) 0.0173(18) -0.0007(15) -0.0021(15) 0.0012(17)
C25 0.021(2) 0.030(2) 0.0214(19) -0.0012(16) 0.0008(15) 0.0021(17)
C28 0.031(2) 0.027(2) 0.023(2) 0.0028(16) -0.0039(17) -0.0019(18)
C14 0.0189(19) 0.0200(18) 0.0209(18) -0.0011(14) -0.0034(15) -0.0004(16)
C6 0.0190(19) 0.0222(19) 0.0227(19) -0.0041(15) -0.0033(15) -0.0025(16)
C7 0.0181(19) 0.0239(18) 0.0210(19) -0.0021(15) -0.0038(15) -0.0050(16)
O2 0.0343(19) 0.068(2) 0.0193(15) -0.0167(15) 0.0016(13) -0.0076(17)
C12 0.024(2) 0.0262(19) 0.0198(19) -0.0023(15) 0.0008(16) -0.0069(17)
C2 0.027(2) 0.037(2) 0.022(2) 0.0028(17) 0.0079(17) -0.0007(19)
C22 0.028(2) 0.032(2) 0.021(2) -0.0015(16) 0.0017(17) -0.0036(18)
C23 0.034(2) 0.039(2) 0.0126(17) 0.0007(16) -0.0008(16) 0.003(2)
C27 0.020(2) 0.0229(19) 0.0218(19) -0.0019(15) -0.0003(15) 0.0027(16)
C9 0.0170(19) 0.0240(18) 0.0214(19) -0.0012(15) -0.0018(15) -0.0002(16)
C20 0.026(2) 0.032(2) 0.0173(18) -0.0037(16) -0.0018(16) -0.0022(18)
C30 0.034(3) 0.028(2) 0.041(3) -0.0047(19) -0.009(2) 0.004(2)
C16 0.021(2) 0.0246(19) 0.024(2) 0.0001(16) 0.0025(16) -0.0024(16)
C21 0.030(2) 0.039(2) 0.0144(18) -0.0015(16) 0.0014(16) -0.006(2)
C10 0.019(2) 0.028(2) 0.0190(18) -0.0010(15) -0.0003(15) 0.0001(16)
C5 0.0182(18) 0.0279(19) 0.0172(18) 0.0014(15) -0.0026(15) 0.0021(17)
C24 0.027(2) 0.041(3) 0.023(2) -0.0080(18) 0.0014(17) 0.007(2)
C15 0.021(2) 0.025(2) 0.0202(19) 0.0002(15) 0.0025(15) -0.0037(16)
C17 0.021(2) 0.026(2) 0.0187(18) 0.0015(15) 0.0006(15) 0.0001(17)
C26 0.0193(19) 0.0242(19) 0.0204(19) -0.0028(15) 0.0005(15) -0.0020(16)
C1 0.023(2) 0.029(2) 0.0177(18) -0.0025(15) -0.0015(15) -0.0004(17)
C29 0.022(2) 0.030(2) 0.019(2) -0.0016(16) 0.0025(16) -0.0045(17)
C55 0.021(2) 0.033(2) 0.0193(19) -0.0047(16) -0.0005(15) 0.0009(18)
C66 0.061(6) 0.053(5) 0.055(5) -0.014(4) 0.017(4) -0.014(4)
C65 0.120(9) 0.113(8) 0.076(6) 0.014(5) 0.037(6) 0.023(7)
Cl13 0.120(9) 0.113(8) 0.076(6) 0.014(5) 0.037(6) 0.023(7)
Cl14 0.120(9) 0.113(8) 0.076(6) 0.014(5) 0.037(6) 0.023(7)
Cl15 0.120(9) 0.113(8) 0.076(6) 0.014(5) 0.037(6) 0.023(7)

loop_
_atom_type_symbol
_atom_type_description
_atom_type_scat_dispersion_real
_atom_type_scat_dispersion_imag
_atom_type_scat_source
C C 0.0181 0.0091 'International Tables Vol C Tables 4.2.6.8 and 6.1.1.4'
H H 0.0000 0.0000 'International Tables Vol C Tables 4.2.6.8 and 6.1.1.4'
Cl Cl 0.3639 0.7018 'International Tables Vol C Tables 4.2.6.8 and 6.1.1.4'
O O 0.0492 0.0322 'International Tables Vol C Tables 4.2.6.8 and 6.1.1.4'

loop_
_geom_angle_atom_site_label_1
_geom_angle_atom_site_label_2
_geom_angle_atom_site_label_3
_geom_angle
C33 O4 H4 109.5
C35 C34 C33 109.0(3)
C54 C34 C35 114.9(3)
C54 C34 C33 108.5(3)
C54 C34 C53 106.5(3)
C53 C34 C35 109.8(3)
C53 C34 C33 108.0(3)
H42A C42 H42B 107.8
C43 C42 H42A 109.0
C43 C42 H42B 109.0
C41 C42 H42A 109.0
C41 C42 H42B 109.0
C41 C42 C43 112.9(3)
C59 O6 H6 109.5
C57 C44 C43 110.7(3)
C57 C44 C38 111.3(3)
C57 C44 C45 105.1(3)
C43 C44 C38 107.8(3)
C45 C44 C43 110.8(3)
C45 C44 C38 111.2(3)
C44 C57 H57A 109.5
C44 C57 H57B 109.5
C44 C57 H57C 109.5
H57A C57 H57B 109.5
H57A C57 H57C 109.5
H57B C57 H57C 109.5
C38 C39 H39 105.0
C38 C39 C40 116.4(3)
C41 C39 H39 105.0
C41 C39 C38 110.9(3)
C41 C39 C40 113.3(3)
C40 C39 H39 105.0
H32A C32 H32B 107.8
C33 C32 H32A 109.1
C33 C32 H32B 109.1
C33 C32 C31 112.6(3)
C31 C32 H32A 109.1
C31 C32 H32B 109.1
C42 C43 C44 110.2(3)
C42 C43 H43 107.1
C44 C43 H43 107.1
C48 C43 C42 114.3(3)
C48 C43 C44 110.6(3)
C48 C43 H43 107.1
H36A C36 H36B 108.0
C37 C36 H36A 109.4
C37 C36 H36B 109.4
C35 C36 H36A 109.4
C35 C36 H36B 109.4
C35 C36 C37 111.0(3)
C36 C37 H37A 109.0
C36 C37 H37B 109.0
H37A C37 H37B 107.8
C38 C37 C36 113.1(3)
C38 C37 H37A 109.0
C38 C37 H37B 109.0
C39 C38 C44 108.1(3)
C39 C38 C56 110.8(3)
C37 C38 C44 110.6(3)
C37 C38 C39 109.9(3)
C37 C38 C56 107.7(3)
C56 C38 C44 109.7(3)
H52A C52 H52B 109.0
C51 C52 H52A 111.0
C51 C52 H52B 111.0
C47 C52 H52A 111.0
C47 C52 H52B 111.0
C47 C52 C51 103.8(4)
C34 C35 H35 104.4
C34 C35 C40 116.7(3)
C36 C35 C34 114.7(3)
C36 C35 H35 104.4
C36 C35 C40 110.6(3)
C40 C35 H35 104.4
C49 C50 H50 107.9
C59 C50 H50 107.9
C59 C50 C49 107.9(3)
C60 C50 H50 107.9
C60 C50 C49 114.5(4)
C60 C50 C59 110.5(4)
C52 C51 H51A 110.5
C52 C51 H51B 110.5
C52 C51 C49 106.3(3)
H51A C51 H51B 108.7
C49 C51 H51A 110.5
C49 C51 H51B 110.5
C50 C49 C51 112.9(4)
C50 C49 H49 108.0
C50 C49 C48 116.1(3)
C51 C49 H49 108.0
C48 C49 C51 103.6(3)
C48 C49 H49 108.0
C34 C54 H54A 109.5
C34 C54 H54B 109.5
C34 C54 H54C 109.5
H54A C54 H54B 109.5
H54A C54 H54C 109.5
H54B C54 H54C 109.5
C42 C41 C39 114.6(3)
C42 C41 H41A 108.6
C42 C41 H41B 108.6
C39 C41 H41A 108.6
C39 C41 H41B 108.6
H41A C41 H41B 107.6
Cl5 C62 Cl4 109.3(3)
Cl5 C62 Cl6 110.1(4)
Cl5 C62 H62 108.7
Cl4 C62 H62 108.7
Cl6 C62 Cl4 111.3(4)
Cl6 C62 H62 108.7
H58A C58 H58B 109.5
H58A C58 H58C 109.5
H58B C58 H58C 109.5
C47 C58 H58A 109.5
C47 C58 H58B 109.5
C47 C58 H58C 109.5
H46A C46 H46B 108.0
C47 C46 H46A 109.3
C47 C46 H46B 109.3
C45 C46 H46A 109.3
C45 C46 H46B 109.3
C45 C46 C47 111.5(4)
C52 C47 C58 109.0(3)
C52 C47 C46 115.7(4)
C52 C47 C48 100.9(3)
C58 C47 C48 113.5(4)
C46 C47 C58 109.8(4)
C46 C47 C48 107.9(3)
C38 C56 H56A 109.5
C38 C56 H56B 109.5
C38 C56 H56C 109.5
H56A C56 H56B 109.5
H56A C56 H56C 109.5
H56B C56 H56C 109.5
O4 C33 C34 111.8(3)
O4 C33 C32 106.6(3)
O4 C33 H33 108.4
C34 C33 H33 108.4
C32 C33 C34 113.3(3)
C32 C33 H33 108.4
C43 C48 C49 119.4(4)
C43 C48 C47 112.0(3)
C43 C48 H48 107.4
C49 C48 H48 107.4
C47 C48 C49 102.6(3)
C47 C48 H48 107.4
Cl7 C63 H63 108.2
Cl9 C63 Cl7 110.5(3)
Cl9 C63 Cl8 111.4(3)
Cl9 C63 H63 108.2
Cl8 C63 Cl7 110.4(3)
Cl8 C63 H63 108.2
C34 C53 H53A 109.5
C34 C53 H53B 109.5
C34 C53 H53C 109.5
H53A C53 H53B 109.5
H53A C53 H53C 109.5
H53B C53 H53C 109.5
C44 C45 H45A 108.6
C44 C45 H45B 108.6
C46 C45 C44 114.8(3)
C46 C45 H45A 108.6
C46 C45 H45B 108.6
H45A C45 H45B 107.6
O6 C59 C50 112.5(3)
O5 C59 O6 123.3(4)
O5 C59 C50 124.2(4)
C35 C40 C39 106.6(3)
C31 C40 C39 107.8(3)
C31 C40 C35 107.5(3)
C55 C40 C39 112.5(3)
C55 C40 C35 113.7(3)
C55 C40 C31 108.4(3)
C50 C60 H60A 109.5
C50 C60 H60B 109.5
C50 C60 H60C 109.5
H60A C60 H60B 109.5
H60A C60 H60C 109.5
H60B C60 H60C 109.5
C32 C31 C40 113.6(3)
C32 C31 H31A 108.8
C32 C31 H31B 108.8
C40 C31 H31A 108.8
C40 C31 H31B 108.8
H31A C31 H31B 107.7
Cl1 C61 H61 108.5
Cl3 C61 Cl1 109.3(3)
Cl3 C61 H61 108.5
Cl2 C61 Cl1 110.9(3)
Cl2 C61 Cl3 111.2(3)
Cl2 C61 H61 108.5
Cl10 C64 Cl11 109.8(5)
Cl10 C64 H64 107.9
Cl11 C64 H64 107.9
Cl12 C64 Cl10 111.8(6)
Cl12 C64 Cl11 111.5(5)
Cl12 C64 H64 107.9
C66 Cl16 C67 35.3(6)
C67 Cl18 C66 36.5(6)
C67 Cl17 C66 36.3(6)
Cl16 C67 H67 107.8
Cl18 C67 Cl16 108.1(8)
Cl18 C67 Cl17 119.7(10)
Cl18 C67 H67 107.8
Cl17 C67 Cl16 105.2(8)
Cl17 C67 H67 107.8
H11A C11 H11B 107.6
C12 C11 H11A 108.6
C12 C11 H11B 108.6
C12 C11 C9 114.7(3)
C9 C11 H11A 108.6
C9 C11 H11B 108.6
C7 C8 C14 110.3(3)
C7 C8 C9 108.9(3)
C9 C8 C14 108.3(3)
C26 C8 C14 110.8(3)
C26 C8 C7 107.0(3)
C26 C8 C9 111.4(3)
C3 O1 H1 109.5
C29 O3 H3 109.5
C18 C13 H13 107.1
C18 C13 C14 111.8(3)
C18 C13 C12 114.4(3)
C14 C13 H13 107.1
C12 C13 H13 107.1
C12 C13 C14 109.1(3)
O1 C3 H3A 108.3
O1 C3 C4 111.5(3)
O1 C3 C2 107.5(4)
C4 C3 H3A 108.3
C2 C3 H3A 108.3
C2 C3 C4 112.9(3)
C3 C4 C5 108.4(3)
C23 C4 C3 108.8(3)
C23 C4 C5 108.7(3)
C24 C4 C3 108.6(4)
C24 C4 C23 106.8(3)
C24 C4 C5 115.3(3)
C13 C18 H18 107.5
C13 C18 C19 119.6(3)
C13 C18 C17 112.2(3)
C19 C18 H18 107.5
C17 C18 H18 107.5
C17 C18 C19 102.0(3)
C18 C19 H19 107.9
C18 C19 C21 102.8(3)
C20 C19 C18 116.8(3)
C20 C19 H19 107.9
C20 C19 C21 113.1(3)
C21 C19 H19 107.9
H25A C25 H25B 109.5
H25A C25 H25C 109.5
H25B C25 H25C 109.5
C10 C25 H25A 109.5
C10 C25 H25B 109.5
C10 C25 H25C 109.5
H28A C28 H28B 109.5
H28A C28 H28C 109.5
H28B C28 H28C 109.5
C17 C28 H28A 109.5
C17 C28 H28B 109.5
C17 C28 H28C 109.5
C13 C14 C8 107.0(3)
C27 C14 C8 112.0(3)
C27 C14 C13 110.2(3)
C27 C14 C15 105.6(3)
C15 C14 C8 111.2(3)
C15 C14 C13 110.8(3)
H6A C6 H6B 108.1
C7 C6 H6A 109.5
C7 C6 H6B 109.5
C7 C6 C5 110.8(3)
C5 C6 H6A 109.5
C5 C6 H6B 109.5
C8 C7 H7A 108.8
C8 C7 H7B 108.8
C6 C7 C8 113.8(3)
C6 C7 H7A 108.8
C6 C7 H7B 108.8
H7A C7 H7B 107.7
C11 C12 C13 114.7(3)
C11 C12 H12A 108.6
C11 C12 H12B 108.6
C13 C12 H12A 108.6
C13 C12 H12B 108.6
H12A C12 H12B 107.6
C3 C2 H2A 109.0
C3 C2 H2B 109.0
C3 C2 C1 112.9(3)
H2A C2 H2B 107.8
C1 C2 H2A 109.0
C1 C2 H2B 109.0
H22A C22 H22B 109.0
C21 C22 H22A 111.1
C21 C22 H22B 111.1
C17 C22 H22A 111.1
C17 C22 H22B 111.1
C17 C22 C21 103.5(3)
C4 C23 H23A 109.5
C4 C23 H23B 109.5
C4 C23 H23C 109.5
H23A C23 H23B 109.5
H23A C23 H23C 109.5
H23B C23 H23C 109.5
C14 C27 H27A 109.5
C14 C27 H27B 109.5
C14 C27 H27C 109.5
H27A C27 H27B 109.5
H27A C27 H27C 109.5
H27B C27 H27C 109.5
C11 C9 C8 109.9(3)
C11 C9 H9 105.4
C11 C9 C10 113.4(3)
C8 C9 H9 105.4
C10 C9 C8 116.5(3)
C10 C9 H9 105.4
C19 C20 H20 108.2
C30 C20 C19 115.4(4)
C30 C20 H20 108.2
C29 C20 C19 106.6(3)
C29 C20 H20 108.2
C29 C20 C30 110.0(3)
C20 C30 H30A 109.5
C20 C30 H30B 109.5
C20 C30 H30C 109.5
H30A C30 H30B 109.5
H30A C30 H30C 109.5
H30B C30 H30C 109.5
H16A C16 H16B 108.0
C15 C16 H16A 109.4
C15 C16 H16B 109.4
C17 C16 H16A 109.4
C17 C16 H16B 109.4
C17 C16 C15 111.2(3)
C19 C21 H21A 110.2
C19 C21 H21B 110.2
C22 C21 C19 107.4(3)
C22 C21 H21A 110.2
C22 C21 H21B 110.2
H21A C21 H21B 108.5
C25 C10 C9 112.9(3)
C25 C10 C5 113.7(3)
C25 C10 C1 108.5(3)
C5 C10 C9 106.9(3)
C1 C10 C9 108.0(3)
C1 C10 C5 106.6(3)
C4 C5 C10 116.9(3)
C4 C5 H5 104.8
C6 C5 C4 113.4(3)
C6 C5 C10 110.7(3)
C6 C5 H5 104.8
C10 C5 H5 104.8
C4 C24 H24A 109.5
C4 C24 H24B 109.5
C4 C24 H24C 109.5
H24A C24 H24B 109.5
H24A C24 H24C 109.5
H24B C24 H24C 109.5
C14 C15 H15A 108.7
C14 C15 H15B 108.8
C16 C15 C14 114.0(3)
C16 C15 H15A 108.7
C16 C15 H15B 108.7
H15A C15 H15B 107.6
C28 C17 C18 113.5(3)
C22 C17 C18 101.1(3)
C22 C17 C28 108.5(3)
C16 C17 C18 108.7(3)
C16 C17 C28 109.6(3)
C16 C17 C22 115.3(4)
C8 C26 H26A 109.5
C8 C26 H26B 109.5
C8 C26 H26C 109.5
H26A C26 H26B 109.5
H26A C26 H26C 109.5
H26B C26 H26C 109.5
C2 C1 C10 113.2(3)
C2 C1 H1A 108.9
C2 C1 H1B 108.9
C10 C1 H1A 108.9
C10 C1 H1B 108.9
H1A C1 H1B 107.7
O3 C29 C20 112.8(3)
O2 C29 O3 122.7(4)
O2 C29 C20 124.5(4)
C40 C55 H55A 109.5
C40 C55 H55B 109.5
C40 C55 H55C 109.5
H55A C55 H55B 109.5
H55A C55 H55C 109.5
H55B C55 H55C 109.5
Cl16 C66 Cl18 114.3(6)
Cl16 C66 Cl17 114.3(7)
Cl16 C66 H66 107.6
Cl18 C66 H66 107.6
Cl17 C66 Cl18 105.2(6)
Cl17 C66 H66 107.6
Cl13 C65 H65 111.9
Cl13 C65 Cl14 103(3)
Cl13 C65 Cl15 107(3)
Cl14 C65 H65 111.9
Cl15 C65 H65 111.9
Cl15 C65 Cl14 111(3)

loop_
_geom_bond_atom_site_label_1
_geom_bond_atom_site_label_2
_geom_bond_distance
Cl7 C63 1.753(7)
Cl9 C63 1.751(6)
Cl8 C63 1.753(6)
Cl5 C62 1.730(6)
Cl4 C62 1.744(5)
Cl6 C62 1.736(6)
O4 H4 0.8400
O4 C33 1.446(5)
C34 C35 1.547(5)
C34 C54 1.540(6)
C34 C33 1.550(6)
C34 C53 1.541(6)
C42 H42A 0.9900
C42 H42B 0.9900
C42 C43 1.543(5)
C42 C41 1.533(5)
O6 H6 0.8400
O6 C59 1.320(5)
C44 C57 1.542(6)
C44 C43 1.571(5)
C44 C38 1.599(5)
C44 C45 1.561(5)
C57 H57A 0.9800
C57 H57B 0.9800
C57 H57C 0.9800
C39 H39 1.0000
C39 C38 1.560(5)
C39 C41 1.536(5)
C39 C40 1.572(5)
C32 H32A 0.9900
C32 H32B 0.9900
C32 C33 1.513(6)
C32 C31 1.533(5)
C43 H43 1.0000
C43 C48 1.531(5)
C36 H36A 0.9900
C36 H36B 0.9900
C36 C37 1.536(5)
C36 C35 1.529(5)
O5 C59 1.211(5)
C37 H37A 0.9900
C37 H37B 0.9900
C37 C38 1.535(5)
C38 C56 1.562(5)
C52 H52A 0.9900
C52 H52B 0.9900
C52 C51 1.533(7)
C52 C47 1.527(6)
C35 H35 1.0000
C35 C40 1.561(5)
C50 H50 1.0000
C50 C49 1.549(6)
C50 C59 1.525(5)
C50 C60 1.522(6)
C51 H51A 0.9900
C51 H51B 0.9900
C51 C49 1.573(6)
C49 H49 1.0000
C49 C48 1.562(5)
C54 H54A 0.9800
C54 H54B 0.9800
C54 H54C 0.9800
C41 H41A 0.9900
C41 H41B 0.9900
C62 H62 1.0000
C58 H58A 0.9800
C58 H58B 0.9800
C58 H58C 0.9800
C58 C47 1.546(6)
C46 H46A 0.9900
C46 H46B 0.9900
C46 C47 1.534(6)
C46 C45 1.532(5)
C47 C48 1.549(6)
C56 H56A 0.9800
C56 H56B 0.9800
C56 H56C 0.9800
C33 H33 1.0000
C48 H48 1.0000
C63 H63 1.0000
C53 H53A 0.9800
C53 H53B 0.9800
C53 H53C 0.9800
C45 H45A 0.9900
C45 H45B 0.9900
C40 C31 1.546(6)
C40 C55 1.544(6)
C60 H60A 0.9800
C60 H60B 0.9800
C60 H60C 0.9800
C31 H31A 0.9900
C31 H31B 0.9900
Cl1 C61 1.767(5)
Cl3 C61 1.761(5)
Cl2 C61 1.759(6)
C61 H61 1.0000
Cl10 C64 1.748(8)
Cl11 C64 1.779(11)
Cl12 C64 1.718(10)
C64 H64 1.0000
Cl16 C67 1.913(17)
Cl16 C66 1.602(13)
Cl18 C67 1.655(16)
Cl18 C66 1.837(12)
Cl17 C67 1.708(14)
Cl17 C66 1.824(11)
C67 H67 1.0000
C11 H11A 0.9900
C11 H11B 0.9900
C11 C12 1.532(5)
C11 C9 1.547(5)
C8 C14 1.579(5)
C8 C7 1.549(5)
C8 C9 1.567(5)
C8 C26 1.540(5)
O1 H1 0.8400
O1 C3 1.450(5)
O3 H3 0.8400
O3 C29 1.319(6)
C13 H13 1.0000
C13 C18 1.520(5)
C13 C14 1.575(5)
C13 C12 1.539(5)
C3 H3A 1.0000
C3 C4 1.554(6)
C3 C2 1.512(6)
C4 C23 1.544(6)
C4 C5 1.555(5)
C4 C24 1.537(6)
C18 H18 1.0000
C18 C19 1.556(5)
C18 C17 1.552(5)
C19 H19 1.0000
C19 C20 1.553(6)
C19 C21 1.563(5)
C25 H25A 0.9800
C25 H25B 0.9800
C25 H25C 0.9800
C25 C10 1.546(6)
C28 H28A 0.9800
C28 H28B 0.9800
C28 H28C 0.9800
C28 C17 1.538(6)
C14 C27 1.555(5)
C14 C15 1.557(5)
C6 H6A 0.9900
C6 H6B 0.9900
C6 C7 1.522(5)
C6 C5 1.538(5)
C7 H7A 0.9900
C7 H7B 0.9900
O2 C29 1.208(5)
C12 H12A 0.9900
C12 H12B 0.9900
C2 H2A 0.9900
C2 H2B 0.9900
C2 C1 1.528(5)
C22 H22A 0.9900
C22 H22B 0.9900
C22 C21 1.537(6)
C22 C17 1.529(5)
C23 H23A 0.9800
C23 H23B 0.9800
C23 H23C 0.9800
C27 H27A 0.9800
C27 H27B 0.9800
C27 H27C 0.9800
C9 H9 1.0000
C9 C10 1.558(5)
C20 H20 1.0000
C20 C30 1.535(6)
C20 C29 1.521(6)
C30 H30A 0.9800
C30 H30B 0.9800
C30 H30C 0.9800
C16 H16A 0.9900
C16 H16B 0.9900
C16 C15 1.545(5)
C16 C17 1.525(6)
C21 H21A 0.9900
C21 H21B 0.9900
C10 C5 1.557(5)
C10 C1 1.554(6)
C5 H5 1.0000
C24 H24A 0.9800
C24 H24B 0.9800
C24 H24C 0.9800
C15 H15A 0.9900
C15 H15B 0.9900
C26 H26A 0.9800
C26 H26B 0.9800
C26 H26C 0.9800
C1 H1A 0.9900
C1 H1B 0.9900
C55 H55A 0.9800
C55 H55B 0.9800
C55 H55C 0.9800
C66 H66 1.0000
C65 H65 1.0000
C65 Cl13 1.75(4)
C65 Cl14 1.77(4)
C65 Cl15 1.75(4)

loop_
_geom_torsion_atom_site_label_1
_geom_torsion_atom_site_label_2
_geom_torsion_atom_site_label_3
_geom_torsion_atom_site_label_4
_geom_torsion
C34 C35 C40 C39 -168.2(3)
C34 C35 C40 C31 -52.7(4)
C34 C35 C40 C55 67.3(4)
C42 C43 C48 C49 56.0(5)
C42 C43 C48 C47 175.9(3)
C44 C43 C48 C49 -179.0(3)
C44 C43 C48 C47 -59.1(4)
C57 C44 C43 C42 60.9(4)
C57 C44 C43 C48 -66.4(4)
C57 C44 C38 C39 -58.0(4)
C57 C44 C38 C37 62.4(4)
C57 C44 C38 C56 -178.8(3)
C57 C44 C45 C46 71.8(4)
C39 C40 C31 C32 166.7(3)
C43 C42 C41 C39 -48.8(5)
C43 C44 C38 C39 63.6(4)
C43 C44 C38 C37 -176.0(3)
C43 C44 C38 C56 -57.3(4)
C43 C44 C45 C46 -47.8(5)
C36 C37 C38 C44 -168.2(3)
C36 C37 C38 C39 -48.9(4)
C36 C37 C38 C56 72.0(4)
C36 C35 C40 C39 58.4(4)
C36 C35 C40 C31 173.8(3)
C36 C35 C40 C55 -66.1(4)
C37 C36 C35 C34 163.2(3)
C37 C36 C35 C40 -62.4(4)
C38 C44 C43 C42 -61.0(4)
C38 C44 C43 C48 171.7(3)
C38 C44 C45 C46 -167.7(3)
C38 C39 C41 C42 51.6(5)
C38 C39 C40 C35 -53.6(4)
C38 C39 C40 C31 -168.8(3)
C38 C39 C40 C55 71.7(4)
C52 C51 C49 C50 -130.2(4)
C52 C51 C49 C48 -3.8(5)
C52 C47 C48 C43 -175.9(3)
C52 C47 C48 C49 -46.6(4)
C35 C34 C33 O4 69.5(4)
C35 C34 C33 C32 -50.9(4)
C35 C36 C37 C38 57.2(4)
C35 C40 C31 C32 52.1(5)
C50 C49 C48 C43 -80.3(5)
C50 C49 C48 C47 155.1(4)
C51 C52 C47 C58 -75.4(4)
C51 C52 C47 C46 160.4(4)
C51 C52 C47 C48 44.2(4)
C51 C49 C48 C43 155.4(4)
C51 C49 C48 C47 30.8(4)
C49 C50 C59 O6 -74.8(5)
C49 C50 C59 O5 105.0(5)
C54 C34 C35 C36 62.0(5)
C54 C34 C35 C40 -69.6(5)
C54 C34 C33 O4 -164.8(3)
C54 C34 C33 C32 74.8(4)
C41 C42 C43 C44 53.4(5)
C41 C42 C43 C48 178.6(3)
C41 C39 C38 C44 -58.5(4)
C41 C39 C38 C37 -179.3(3)
C41 C39 C38 C56 61.7(4)
C41 C39 C40 C35 176.1(3)
C41 C39 C40 C31 60.8(4)
C41 C39 C40 C55 -58.7(4)
C58 C47 C48 C43 -59.5(4)
C58 C47 C48 C49 69.8(4)
C46 C47 C48 C43 62.4(4)
C46 C47 C48 C49 -168.3(3)
C47 C52 C51 C49 -25.1(5)
C47 C46 C45 C44 52.8(5)
C33 C34 C35 C36 -176.0(3)
C33 C34 C35 C40 52.4(5)
C33 C32 C31 C40 -55.2(5)
C53 C34 C35 C36 -57.9(4)
C53 C34 C35 C40 170.5(3)
C53 C34 C33 O4 -49.7(4)
C53 C34 C33 C32 -170.2(3)
C45 C44 C43 C42 177.1(3)
C45 C44 C43 C48 49.8(4)
C45 C44 C38 C39 -174.8(3)
C45 C44 C38 C37 -54.4(4)
C45 C44 C38 C56 64.3(4)
C45 C46 C47 C52 -169.6(4)
C45 C46 C47 C58 66.6(4)
C45 C46 C47 C48 -57.6(5)
C59 C50 C49 C51 -62.9(5)
C59 C50 C49 C48 177.8(4)
C40 C39 C38 C44 170.1(3)
C40 C39 C38 C37 49.3(4)
C40 C39 C38 C56 -69.7(4)
C40 C39 C41 C42 -175.3(3)
C60 C50 C49 C51 60.6(5)
C60 C50 C49 C48 -58.8(5)
C60 C50 C59 O6 159.4(4)
C60 C50 C59 O5 -20.9(6)
C31 C32 C33 O4 -69.5(4)
C31 C32 C33 C34 53.8(5)
C67 Cl16 C66 Cl18 58.8(9)
C67 Cl16 C66 Cl17 -62.5(10)
C67 Cl18 C66 Cl16 -73.9(12)
C67 Cl18 C66 Cl17 52.3(10)
C67 Cl17 C66 Cl16 75.9(12)
C67 Cl17 C66 Cl18 -50.3(11)
C11 C9 C10 C25 -57.9(5)
C11 C9 C10 C5 176.4(3)
C11 C9 C10 C1 62.1(4)
C8 C14 C15 C16 -167.1(3)
C8 C9 C10 C25 71.1(4)
C8 C9 C10 C5 -54.6(4)
C8 C9 C10 C1 -169.0(3)
O1 C3 C4 C23 -47.7(4)
O1 C3 C4 C5 70.4(4)
O1 C3 C4 C24 -163.6(3)
O1 C3 C2 C1 -69.1(4)
C13 C18 C19 C20 -76.0(5)
C13 C18 C19 C21 159.6(3)
C13 C18 C17 C28 -61.4(4)
C13 C18 C17 C22 -177.4(3)
C13 C18 C17 C16 60.8(4)
C13 C14 C15 C16 -48.2(5)
C3 C4 C5 C6 -175.9(3)
C3 C4 C5 C10 53.4(5)
C3 C2 C1 C10 -56.4(5)
C4 C3 C2 C1 54.3(5)
C18 C13 C14 C8 170.3(3)
C18 C13 C14 C27 -67.6(4)
C18 C13 C14 C15 48.9(4)
C18 C13 C12 C11 178.1(4)
C18 C19 C20 C30 -58.5(5)
C18 C19 C20 C29 179.1(3)
C18 C19 C21 C22 -9.7(4)
C19 C18 C17 C28 67.8(4)
C19 C18 C17 C22 -48.2(4)
C19 C18 C17 C16 -170.0(3)
C19 C20 C29 O3 -83.9(4)
C19 C20 C29 O2 95.4(5)
C25 C10 C5 C4 65.2(5)
C25 C10 C5 C6 -66.8(4)
C25 C10 C1 C2 -69.4(4)
C14 C8 C7 C6 -167.9(3)
C14 C8 C9 C11 -59.6(4)
C14 C8 C9 C10 169.8(3)
C14 C13 C18 C19 -175.9(3)
C14 C13 C18 C17 -56.5(4)
C14 C13 C12 C11 52.0(5)
C7 C8 C14 C13 -173.7(3)
C7 C8 C14 C27 65.4(4)
C7 C8 C14 C15 -52.5(4)
C7 C8 C9 C11 -179.6(3)
C7 C8 C9 C10 49.7(4)
C7 C6 C5 C4 164.7(3)
C7 C6 C5 C10 -61.6(4)
C12 C11 C9 C8 48.7(5)
C12 C11 C9 C10 -179.1(3)
C12 C13 C18 C19 59.5(5)
C12 C13 C18 C17 178.9(3)
C12 C13 C14 C8 -62.2(4)
C12 C13 C14 C27 59.9(4)
C12 C13 C14 C15 176.4(3)
C2 C3 C4 C23 -168.8(3)
C2 C3 C4 C5 -50.7(4)
C2 C3 C4 C24 75.3(4)
C23 C4 C5 C6 -57.8(4)
C23 C4 C5 C10 171.5(3)
C27 C14 C15 C16 71.2(4)
C9 C11 C12 C13 -45.9(5)
C9 C8 C14 C13 67.2(4)
C9 C8 C14 C27 -53.7(4)
C9 C8 C14 C15 -171.7(3)
C9 C8 C7 C6 -49.1(4)
C9 C10 C5 C4 -169.6(3)
C9 C10 C5 C6 58.5(4)
C9 C10 C1 C2 167.9(3)
C20 C19 C21 C22 -136.5(4)
C30 C20 C29 O3 150.4(4)
C30 C20 C29 O2 -30.3(6)
C21 C19 C20 C30 60.5(5)
C21 C19 C20 C29 -62.0(5)
C21 C22 C17 C18 41.7(4)
C21 C22 C17 C28 -77.9(4)
C21 C22 C17 C16 158.7(4)
C5 C6 C7 C8 56.8(4)
C5 C10 C1 C2 53.4(4)
C24 C4 C5 C6 62.1(5)
C24 C4 C5 C10 -68.6(5)
C15 C16 C17 C18 -58.2(4)
C15 C16 C17 C28 66.3(4)
C15 C16 C17 C22 -170.8(3)
C17 C18 C19 C20 159.5(3)
C17 C18 C19 C21 35.2(4)
C17 C22 C21 C19 -20.0(4)
C17 C16 C15 C14 54.2(5)
C26 C8 C14 C13 -55.4(4)
C26 C8 C14 C27 -176.3(3)
C26 C8 C14 C15 65.8(4)
C26 C8 C7 C6 71.5(4)
C26 C8 C9 C11 62.6(4)
C26 C8 C9 C10 -68.0(4)
C1 C10 C5 C4 -54.3(4)
C1 C10 C5 C6 173.8(3)
C55 C40 C31 C32 -71.3(4)
C66 Cl16 C67 Cl18 -65.4(10)
C66 Cl16 C67 Cl17 63.6(9)
C66 Cl18 C67 Cl16 50.4(9)
C66 Cl18 C67 Cl17 -69.9(11)
C66 Cl17 C67 Cl16 -50.1(9)
C66 Cl17 C67 Cl18 71.6(11)
